data_7004605
loop_
_publ_author_name
'Cadierno, Victorio'
'D\'iez, Josefina'
'Garc\'ia-\'Alvarez, Joaqu\'in'
'Gimeno, Jos\'e'
'Rubio-Garc\'ia, Javier'

_publ_section_title
;
 Novel ruthenium(ii) complexes containing the N-phosphorylated
 iminophosphorane-phosphine ligand
 Ph2PCH2P{&#xE001;NP(&#xE001;O)(OEt)2}Ph2: a new coordination mode of
 its methanide anion
;
_journal_issue 42
_journal_name_full 'Dalton Transactions'
_journal_page_first 5737
_journal_page_last 5748
_journal_paper_doi 10.1039/b809166h
_journal_year 2008
_chemical_compound_source synthesis
_chemical_formula_moiety 'C49 H48 N5 O3 P3 Ru, Cl, 0.5(C H2 Cl2)'
_chemical_formula_sum 'C49.5 H48 Cl2 N5 O3 P3 Ru'
_chemical_formula_weight 1025.81
_chemical_name_systematic
;
?
;
_space_group_IT_number 2
_symmetry_cell_setting triclinic
_symmetry_Int_Tables_number 2
_symmetry_space_group_name_Hall '-P 1'
_symmetry_space_group_name_H-M 'P -1'
_atom_sites_solution_hydrogens geom
_atom_sites_solution_primary direct
_atom_sites_solution_secondary difmap
_audit_creation_method SHELXL-97
_cell_angle_alpha 96.780(5)
_cell_angle_beta 100.137(5)
_cell_angle_gamma 113.644(5)
_cell_formula_units_Z 2
_cell_length_a 10.1860(6)
_cell_length_b 12.3134(7)
_cell_length_c 21.3860(13)
_cell_measurement_reflns_used 6425
_cell_measurement_temperature 150(2)
_cell_measurement_theta_max 73.6813
_cell_measurement_theta_min 3.9997
_cell_volume 2365.3(3)
_computing_cell_refinement
;
CrysAlis RED, Oxford Diffraction Ltd.,
Version 1.171.31.8 (release 12-01-2007 CrysAlis171 .NET)
(compiled Jan 12 2007,17:49:11)
;
_computing_data_collection
;
CrysAlis CCD, Oxford Diffraction Ltd.,
Version 1.171.31.8 (release 12-01-2007 CrysAlis171 .NET)
(compiled Jan 12 2007,17:49:11)
;
_computing_data_reduction
;
CrysAlis RED, Oxford Diffraction Ltd.,
Version 1.171.31.8 (release 12-01-2007 CrysAlis171 .NET)
(compiled Jan 12 2007,17:49:11)
;
_computing_molecular_graphics 'PLATON (Spek, 2007)'
_computing_structure_refinement 'SHELXL-97 (Sheldrick, 1997)'
_computing_structure_solution 'SIR-92 (Altomare, 1994)'
_diffrn_ambient_temperature 150(2)
_diffrn_detector_area_resol_mean 8.2640
_diffrn_measured_fraction_theta_full 0.891
_diffrn_measured_fraction_theta_max 0.891
_diffrn_measurement_device
;
165 mm Onyx CCD detector in \k-geometry diffractometer
;
_diffrn_measurement_device_type
;
Oxford Diffraction Xcalibur Nova
;
_diffrn_measurement_method '\f and \w scans'
_diffrn_radiation_monochromator graphite
_diffrn_radiation_source 'Nova (Cu) X-ray Source'
_diffrn_radiation_type 'Cu K\a'
_diffrn_radiation_wavelength 1.54180
_diffrn_reflns_av_R_equivalents 0.0651
_diffrn_reflns_av_sigmaI/netI 0.1087
_diffrn_reflns_limit_h_max 12
_diffrn_reflns_limit_h_min -12
_diffrn_reflns_limit_k_max 14
_diffrn_reflns_limit_k_min -12
_diffrn_reflns_limit_l_max 23
_diffrn_reflns_limit_l_min -26
_diffrn_reflns_number 23986
_diffrn_reflns_theta_full 74.21
_diffrn_reflns_theta_max 74.21
_diffrn_reflns_theta_min 4.01
_diffrn_standards_number 23986
_exptl_absorpt_coefficient_mu 5.063
_exptl_absorpt_correction_T_max 1.00000
_exptl_absorpt_correction_T_min 0.75605
_exptl_absorpt_correction_type multi-scan
_exptl_absorpt_process_details
;
CrysAlis RED, Oxford Diffraction Ltd.,
Version 1.171.32.5 (release 08-05-2007 CrysAlis171 .NET)
(compiled May 8 2007,13:10:02)
Empirical absorption correction using spherical harmonics,
implemented in SCALE3 ABSPACK scaling algorithm.
;
_exptl_crystal_colour orange
_exptl_crystal_density_diffrn 1.440
_exptl_crystal_density_method 'not measured'
_exptl_crystal_description prism
_exptl_crystal_F_000 1054
_exptl_crystal_size_max 0.20
_exptl_crystal_size_mid 0.07
_exptl_crystal_size_min 0.02
_refine_diff_density_max 0.899
_refine_diff_density_min -1.417
_refine_diff_density_rms 0.101
_refine_ls_extinction_method none
_refine_ls_goodness_of_fit_ref 0.927
_refine_ls_hydrogen_treatment mixed
_refine_ls_matrix_type full
_refine_ls_number_parameters 583
_refine_ls_number_reflns 8598
_refine_ls_number_restraints 0
_refine_ls_restrained_S_all 0.927
_refine_ls_R_factor_all 0.1063
_refine_ls_R_factor_gt 0.0607
_refine_ls_shift/su_max 0.001
_refine_ls_shift/su_mean 0.000
_refine_ls_structure_factor_coef Fsqd
_refine_ls_weighting_details 'calc w=1/[\s^2^(Fo^2^)+(0.0913P)^2^+0.0000P] where P=(Fo^2^+2Fc^2^)/3'
_refine_ls_weighting_scheme calc
_refine_ls_wR_factor_gt 0.1433
_refine_ls_wR_factor_ref 0.1667
_reflns_number_gt 4612
_reflns_number_total 8598
_reflns_threshold_expression >2sigma(I)
_cod_data_source_file b809166h.txt
_cod_data_source_block 9a
_cod_depositor_comments
;
The following automatic conversions were performed:
'_exptl_absorpt_correction_type' value 'Multi-scan' changed to
'multi-scan' according to
'/home/saulius/struct/CIF-dictionaries/cif_core.dic' dictionary named
'cif_core.dic' version 2.4.1 from 2010-06-29.

Automatic conversion script
Id: cif_fix_enum 1527 2010-12-29 10:47:43Z saulius 
;
_cod_original_cell_volume 2365.3(2)
_cod_original_formula_sum 'C49.50 H48 Cl2 N5 O3 P3 Ru'
_cod_database_code 7004605

loop_
_symmetry_equiv_pos_as_xyz
'x, y, z'
'-x, -y, -z'

loop_
_atom_site_label
_atom_site_type_symbol
_atom_site_fract_x
_atom_site_fract_y
_atom_site_fract_z
_atom_site_U_iso_or_equiv
_atom_site_adp_type
_atom_site_occupancy
_atom_site_symmetry_multiplicity
_atom_site_calc_flag
_atom_site_refinement_flags
_atom_site_disorder_assembly
_atom_site_disorder_group
C1 C 0.0211(8) 0.7357(6) 0.2079(4) 0.055(2) Uani 1 1 d . . .
C2 C 0.1422(9) 0.8374(5) 0.2468(4) 0.067(2) Uani 1 1 d . . .
H2 H 0.2323 0.8323 0.2625 0.080 Uiso 1 1 calc R . .
C3 C 0.1334(10) 0.9445(6) 0.2626(5) 0.089(3) Uani 1 1 d . . .
H3 H 0.2166 1.0124 0.2900 0.106 Uiso 1 1 calc R . .
C4 C 0.0065(10) 0.9553(7) 0.2394(6) 0.111(5) Uani 1 1 d . . .
H4 H 0.0007 1.0300 0.2506 0.133 Uiso 1 1 calc R . .
C5 C -0.1138(10) 0.8554(7) 0.1992(6) 0.091(3) Uani 1 1 d . . .
H5 H -0.2023 0.8625 0.1828 0.109 Uiso 1 1 calc R . .
C6 C -0.1081(8) 0.7463(6) 0.1826(5) 0.069(2) Uani 1 1 d . . .
H6 H -0.1909 0.6792 0.1543 0.082 Uiso 1 1 calc R . .
C7 C 0.1956(8) 0.6236(6) 0.1666(3) 0.0484(18) Uani 1 1 d . . .
C8 C 0.1875(9) 0.5887(7) 0.1003(4) 0.063(2) Uani 1 1 d . . .
H8 H 0.0941 0.5530 0.0697 0.076 Uiso 1 1 calc R . .
C9 C 0.314(1) 0.6060(9) 0.0791(4) 0.080(3) Uani 1 1 d . . .
H9 H 0.3065 0.5819 0.0343 0.096 Uiso 1 1 calc R . .
C10 C 0.4487(10) 0.6571(9) 0.1220(5) 0.084(3) Uani 1 1 d . . .
H10 H 0.5346 0.6675 0.1071 0.101 Uiso 1 1 calc R . .
C11 C 0.4610(8) 0.6943(7) 0.1876(4) 0.070(2) Uani 1 1 d . . .
H11 H 0.5555 0.7317 0.2173 0.084 Uiso 1 1 calc R . .
C12 C 0.3343(8) 0.6765(7) 0.2097(4) 0.062(2) Uani 1 1 d . . .
H12 H 0.3430 0.7009 0.2546 0.074 Uiso 1 1 calc R . .
C13 C -0.1273(7) 0.4958(6) 0.1290(3) 0.0436(16) Uani 1 1 d . . .
C14 C -0.1305(6) 0.2551(6) 0.0981(3) 0.0412(15) Uani 1 1 d . . .
C15 C -0.1023(7) 0.1699(6) 0.1279(3) 0.0490(18) Uani 1 1 d . . .
H15 H -0.1348 0.1526 0.1661 0.059 Uiso 1 1 calc R . .
C16 C -0.0278(8) 0.1099(6) 0.1030(5) 0.080(3) Uani 1 1 d . . .
H16 H -0.0079 0.0527 0.1243 0.096 Uiso 1 1 calc R . .
C17 C 0.0178(9) 0.1336(8) 0.0469(6) 0.095(4) Uani 1 1 d . . .
H17 H 0.0727 0.0950 0.0306 0.114 Uiso 1 1 calc R . .
C18 C -0.0156(8) 0.2124(9) 0.0148(4) 0.083(3) Uani 1 1 d . . .
H18 H 0.0122 0.2256 -0.0248 0.100 Uiso 1 1 calc R . .
C19 C -0.0910(7) 0.2737(7) 0.0400(3) 0.0556(19) Uani 1 1 d . . .
H19 H -0.1149 0.3279 0.0175 0.067 Uiso 1 1 calc R . .
C20 C -0.3949(7) 0.2892(6) 0.0788(3) 0.0432(16) Uani 1 1 d . . .
C21 C -0.4759(8) 0.3579(7) 0.0824(4) 0.059(2) Uani 1 1 d . . .
H21 H -0.4379 0.4302 0.1147 0.071 Uiso 1 1 calc R . .
C22 C -0.6119(8) 0.3202(8) 0.0387(4) 0.068(2) Uani 1 1 d . . .
H22 H -0.6665 0.3669 0.0409 0.081 Uiso 1 1 calc R . .
C23 C -0.6678(9) 0.2144(8) -0.0082(4) 0.067(2) Uani 1 1 d . . .
H23 H -0.7608 0.1890 -0.0379 0.080 Uiso 1 1 calc R . .
C24 C -0.5901(7) 0.1464(7) -0.0120(3) 0.0553(19) Uani 1 1 d . . .
H24 H -0.6288 0.0737 -0.0440 0.066 Uiso 1 1 calc R . .
C25 C -0.4532(7) 0.1855(7) 0.0317(3) 0.0480(17) Uani 1 1 d . . .
H25 H -0.3988 0.1388 0.0287 0.058 Uiso 1 1 calc R . .
C26 C -0.2544(12) 0.0832(9) 0.3074(6) 0.115(4) Uani 1 1 d . . .
H26B H -0.1723 0.0600 0.3193 0.138 Uiso 1 1 calc R . .
H26A H -0.2586 0.1289 0.3477 0.138 Uiso 1 1 calc R . .
C27 C -0.3785(14) -0.0187(10) 0.2890(7) 0.189(8) Uani 1 1 d . . .
H27A H -0.4611 -0.0020 0.2971 0.283 Uiso 1 1 calc R . .
H27B H -0.3688 -0.0782 0.3138 0.283 Uiso 1 1 calc R . .
H27C H -0.3972 -0.0511 0.2426 0.283 Uiso 1 1 calc R . .
C28 C -0.5838(8) 0.0798(6) 0.1623(3) 0.0542(18) Uani 1 1 d . . .
H28B H -0.6194 0.1315 0.1390 0.065 Uiso 1 1 calc R . .
H28A H -0.6113 0.0800 0.2044 0.065 Uiso 1 1 calc R . .
C29 C -0.6525(9) -0.0455(6) 0.1232(4) 0.066(2) Uani 1 1 d . . .
H29C H -0.6222 -0.0453 0.0821 0.099 Uiso 1 1 calc R . .
H29A H -0.7604 -0.0772 0.1141 0.099 Uiso 1 1 calc R . .
H29B H -0.6204 -0.0970 0.1474 0.099 Uiso 1 1 calc R . .
C30 C 0.1876(7) 0.3861(5) 0.2242(3) 0.0420(15) Uani 1 1 d . . .
H30 H 0.1694 0.4182 0.1871 0.050 Uiso 1 1 calc R . .
C31 C 0.2839(6) 0.3336(5) 0.2277(3) 0.0403(15) Uani 1 1 d . . .
H31 H 0.3309 0.3301 0.1933 0.048 Uiso 1 1 calc R . .
C32 C 0.3130(8) 0.2853(6) 0.2813(4) 0.0556(18) Uani 1 1 d . . .
H32 H 0.3832 0.2523 0.2857 0.067 Uiso 1 1 calc R . .
C33 C 0.2349(8) 0.2875(6) 0.3280(3) 0.0534(18) Uani 1 1 d . . .
H33 H 0.2474 0.2509 0.3639 0.064 Uiso 1 1 calc R . .
C34 C 0.1392(7) 0.3417(5) 0.3235(3) 0.0431(16) Uani 1 1 d . . .
C35 C 0.0554(8) 0.3476(6) 0.3712(3) 0.054(2) Uani 1 1 d . . .
C36 C 0.0677(8) 0.3015(8) 0.4274(3) 0.070(2) Uani 1 1 d . . .
H36 H 0.1355 0.2673 0.4375 0.084 Uiso 1 1 calc R . .
C37 C -0.0233(10) 0.3074(9) 0.4683(4) 0.088(3) Uani 1 1 d . . .
H37 H -0.0185 0.2760 0.5067 0.106 Uiso 1 1 calc R . .
C38 C -0.1184(10) 0.3577(7) 0.4536(4) 0.071(3) Uani 1 1 d . . .
H38 H -0.1819 0.3598 0.4809 0.085 Uiso 1 1 calc R . .
C39 C -0.1221(8) 0.4056(6) 0.3988(3) 0.0512(19) Uani 1 1 d . . .
H39 H -0.1869 0.4428 0.3893 0.061 Uiso 1 1 calc R . .
C40 C -0.2726(9) 0.5464(6) 0.2846(4) 0.060(2) Uani 1 1 d . . .
H40 H -0.3304 0.4715 0.2545 0.072 Uiso 1 1 calc R . .
C41 C -0.3426(10) 0.6132(7) 0.3071(4) 0.072(3) Uani 1 1 d . . .
H41 H -0.4471 0.5831 0.2941 0.087 Uiso 1 1 calc R . .
C42 C -0.2572(13) 0.7253(8) 0.3492(4) 0.083(3) Uani 1 1 d . . .
H42 H -0.3013 0.7751 0.3639 0.099 Uiso 1 1 calc R . .
C43 C -0.1114(12) 0.7607(7) 0.3683(4) 0.077(3) Uani 1 1 d . . .
H43 H -0.0522 0.8365 0.3974 0.092 Uiso 1 1 calc R . .
C44 C -0.0437(10) 0.6913(6) 0.3472(4) 0.060(2) Uani 1 1 d . . .
C45 C 0.1111(10) 0.7203(5) 0.3695(4) 0.064(2) Uani 1 1 d . . .
C46 C 0.2188(12) 0.8236(6) 0.4161(4) 0.092(4) Uani 1 1 d . . .
H46 H 0.1917 0.8840 0.4336 0.110 Uiso 1 1 calc R . .
C47 C 0.3567(12) 0.8374(8) 0.4359(5) 0.119(5) Uani 1 1 d . . .
H47 H 0.4284 0.9089 0.4657 0.143 Uiso 1 1 calc R . .
C48 C 0.3957(10) 0.7488(7) 0.4133(4) 0.098(4) Uani 1 1 d . . .
H48 H 0.4932 0.7565 0.4284 0.118 Uiso 1 1 calc R . .
C49 C 0.2908(9) 0.6478(6) 0.3682(4) 0.071(3) Uani 1 1 d . . .
H49 H 0.3183 0.5866 0.3524 0.085 Uiso 1 1 calc R . .
N1 N -0.2035(5) 0.3381(4) 0.2083(2) 0.0359(12) Uani 1 1 d . . .
N2 N 0.1174(5) 0.3942(4) 0.2716(2) 0.0372(12) Uani 1 1 d . . .
N3 N -0.0368(6) 0.4014(4) 0.3584(2) 0.0419(14) Uani 1 1 d . . .
N4 N -0.1268(7) 0.5835(4) 0.3037(3) 0.0518(16) Uani 1 1 d . . .
N5 N 0.1513(6) 0.6323(4) 0.3455(3) 0.0538(17) Uani 1 1 d . . .
O1 O -0.3904(5) 0.2583(4) 0.2808(2) 0.0571(14) Uani 1 1 d . . .
O2 O -0.2137(5) 0.1658(4) 0.2651(2) 0.0551(12) Uani 1 1 d . . .
O3 O -0.4236(5) 0.1272(3) 0.1731(2) 0.0417(10) Uani 1 1 d . . .
P1 P 0.02235(19) 0.58615(14) 0.19291(9) 0.0434(4) Uani 1 1 d . . .
P2 P -0.21187(17) 0.34755(14) 0.13274(8) 0.0377(4) Uani 1 1 d . . .
P3 P -0.31232(19) 0.22686(13) 0.23531(8) 0.0416(4) Uani 1 1 d . . .
Ru1 Ru -0.01119(6) 0.48823(4) 0.27899(3) 0.04245(18) Uani 1 1 d . . .
Cl1 Cl 0.2598(5) 0.1247(3) 0.46075(15) 0.1404(14) Uani 1 1 d . . .
Cl2 Cl 0.5780(3) 0.4926(3) 0.44998(16) 0.1276(12) Uani 1 1 d . . .
C50 C 0.534(3) 0.4510(18) 0.5114(9) 0.101(7) Uani 0.50 1 d P . -1
H50B H 0.6265 0.4720 0.5444 0.121 Uiso 0.50 1 calc PR . -1
H50A H 0.4806 0.3614 0.5004 0.121 Uiso 0.50 1 calc PR . -1
H13 H -0.152(7) 0.505(6) 0.081(3) 0.056(19) Uiso 1 1 d . . .

loop_
_atom_site_aniso_label
_atom_site_aniso_U_11
_atom_site_aniso_U_22
_atom_site_aniso_U_33
_atom_site_aniso_U_23
_atom_site_aniso_U_13
_atom_site_aniso_U_12
C1 0.069(5) 0.032(3) 0.096(6) 0.043(4) 0.060(4) 0.028(3)
C2 0.085(5) 0.022(3) 0.116(7) 0.035(4) 0.067(5) 0.022(3)
C3 0.092(6) 0.019(3) 0.170(10) 0.031(5) 0.080(7) 0.016(4)
C4 0.094(7) 0.040(5) 0.229(14) 0.033(7) 0.097(9) 0.035(5)
C5 0.077(6) 0.047(5) 0.189(11) 0.061(6) 0.073(7) 0.041(4)
C6 0.062(5) 0.029(3) 0.138(8) 0.041(4) 0.055(5) 0.025(3)
C7 0.067(5) 0.035(3) 0.070(5) 0.035(4) 0.038(4) 0.034(3)
C8 0.069(5) 0.087(6) 0.075(5) 0.054(5) 0.048(4) 0.053(5)
C9 0.092(7) 0.135(9) 0.082(6) 0.075(6) 0.063(6) 0.086(7)
C10 0.084(6) 0.127(8) 0.122(8) 0.099(7) 0.083(6) 0.081(6)
C11 0.056(5) 0.073(5) 0.110(7) 0.063(5) 0.044(5) 0.034(4)
C12 0.057(5) 0.063(5) 0.090(6) 0.049(5) 0.045(4) 0.030(4)
C13 0.049(4) 0.051(4) 0.048(4) 0.028(3) 0.024(3) 0.028(3)
C14 0.033(3) 0.053(4) 0.031(3) -0.009(3) 0.002(3) 0.019(3)
C15 0.042(4) 0.044(4) 0.059(5) -0.007(3) 0.010(3) 0.023(3)
C16 0.049(5) 0.033(4) 0.169(10) 0.013(5) 0.039(5) 0.025(3)
C17 0.056(5) 0.057(5) 0.158(11) -0.029(6) 0.056(6) 0.013(4)
C18 0.035(4) 0.119(8) 0.070(6) -0.030(6) 0.021(4) 0.019(5)
C19 0.049(4) 0.085(5) 0.039(4) 0.007(4) 0.013(3) 0.036(4)
C20 0.045(4) 0.064(4) 0.041(4) 0.028(3) 0.026(3) 0.033(3)
C21 0.059(5) 0.076(5) 0.076(5) 0.035(4) 0.045(4) 0.044(4)
C22 0.049(5) 0.092(6) 0.105(7) 0.056(6) 0.042(5) 0.053(5)
C23 0.057(5) 0.101(7) 0.071(6) 0.040(5) 0.037(4) 0.049(5)
C24 0.045(4) 0.075(5) 0.049(4) 0.018(4) 0.021(3) 0.023(4)
C25 0.047(4) 0.077(5) 0.033(4) 0.016(4) 0.014(3) 0.037(4)
C26 0.136(10) 0.084(7) 0.158(11) 0.098(8) 0.068(9) 0.047(7)
C27 0.123(11) 0.100(9) 0.243(18) 0.091(11) -0.052(11) -0.028(8)
C28 0.061(4) 0.049(4) 0.051(4) 0.011(3) 0.018(4) 0.019(3)
C29 0.079(5) 0.045(4) 0.050(5) -0.005(4) -0.001(4) 0.014(4)
C30 0.048(4) 0.042(3) 0.038(4) 0.007(3) 0.024(3) 0.016(3)
C31 0.043(3) 0.030(3) 0.043(4) 0.010(3) 0.012(3) 0.009(3)
C32 0.049(4) 0.046(4) 0.069(5) 0.014(4) 0.010(4) 0.019(3)
C33 0.063(5) 0.035(4) 0.051(4) 0.021(3) 0.010(3) 0.008(3)
C34 0.045(4) 0.030(3) 0.036(4) 0.003(3) 0.010(3) -0.001(3)
C35 0.054(4) 0.048(4) 0.029(4) 0.000(3) 0.010(3) -0.006(3)
C36 0.051(4) 0.092(6) 0.046(4) 0.027(4) 0.011(4) 0.008(4)
C37 0.085(7) 0.096(7) 0.039(5) 0.024(5) 0.016(4) -0.010(5)
C38 0.077(6) 0.069(5) 0.039(4) 0.006(4) 0.026(4) 0.002(4)
C39 0.067(4) 0.039(3) 0.035(4) 0.006(3) 0.028(3) 0.004(3)
C40 0.090(6) 0.029(3) 0.080(5) 0.020(4) 0.059(5) 0.026(4)
C41 0.109(7) 0.066(5) 0.097(7) 0.047(5) 0.076(6) 0.064(5)
C42 0.168(10) 0.072(6) 0.081(7) 0.050(5) 0.081(7) 0.094(7)
C43 0.158(9) 0.044(4) 0.068(6) 0.032(4) 0.070(6) 0.061(6)
C44 0.107(6) 0.031(3) 0.064(5) 0.017(3) 0.064(5) 0.031(4)
C45 0.114(7) 0.018(3) 0.060(5) 0.007(3) 0.061(5) 0.012(3)
C46 0.149(9) 0.020(3) 0.077(6) -0.005(4) 0.075(6) -0.008(4)
C47 0.109(8) 0.065(6) 0.102(8) -0.037(5) 0.075(7) -0.048(5)
C48 0.079(6) 0.063(5) 0.090(7) -0.037(5) 0.051(5) -0.030(4)
C49 0.071(5) 0.045(4) 0.079(6) 0.003(4) 0.049(5) -0.002(4)
N1 0.059(3) 0.022(2) 0.031(3) 0.007(2) 0.019(2) 0.018(2)
N2 0.040(3) 0.036(3) 0.026(3) 0.004(2) 0.011(2) 0.006(2)
N3 0.047(3) 0.025(2) 0.032(3) -0.010(2) 0.017(2) -0.004(2)
N4 0.078(4) 0.033(3) 0.064(4) 0.021(3) 0.055(3) 0.025(3)
N5 0.066(4) 0.020(2) 0.070(4) 0.006(3) 0.052(3) 0.000(2)
O1 0.067(3) 0.041(2) 0.051(3) 0.002(2) 0.042(2) 0.002(2)
O2 0.068(3) 0.040(3) 0.048(3) 0.013(2) 0.000(2) 0.019(2)
O3 0.051(3) 0.028(2) 0.044(3) 0.0050(19) 0.014(2) 0.0152(18)
P1 0.0573(10) 0.0298(8) 0.0634(11) 0.0274(8) 0.0401(9) 0.0237(7)
P2 0.0461(9) 0.0413(9) 0.0390(9) 0.0135(7) 0.0217(7) 0.0259(7)
P3 0.0569(10) 0.0240(7) 0.0398(9) 0.0084(7) 0.0181(8) 0.0104(7)
Ru1 0.0555(3) 0.0258(2) 0.0482(3) 0.0096(2) 0.0325(2) 0.0111(2)
Cl1 0.264(4) 0.112(2) 0.109(2) 0.043(2) 0.069(3) 0.130(3)
Cl2 0.097(2) 0.131(3) 0.126(3) -0.025(2) 0.0125(19) 0.0403(18)
C50 0.15(2) 0.085(14) 0.075(13) 0.041(11) 0.047(14) 0.048(14)

loop_
_atom_type_symbol
_atom_type_description
_atom_type_scat_dispersion_real
_atom_type_scat_dispersion_imag
_atom_type_scat_source
C C 0.0181 0.0091 'International Tables Vol C Tables 4.2.6.8 and 6.1.1.4'
H H 0.0000 0.0000 'International Tables Vol C Tables 4.2.6.8 and 6.1.1.4'
N N 0.0311 0.0180 'International Tables Vol C Tables 4.2.6.8 and 6.1.1.4'
O O 0.0492 0.0322 'International Tables Vol C Tables 4.2.6.8 and 6.1.1.4'
P P 0.2955 0.4335 'International Tables Vol C Tables 4.2.6.8 and 6.1.1.4'
Ru Ru 0.0552 3.2960 'International Tables Vol C Tables 4.2.6.8 and 6.1.1.4'
Cl Cl 0.3639 0.7018 'International Tables Vol C Tables 4.2.6.8 and 6.1.1.4'

loop_
_geom_angle_atom_site_label_1
_geom_angle_atom_site_label_2
_geom_angle_atom_site_label_3
_geom_angle
_geom_angle_site_symmetry_1
_geom_angle_site_symmetry_3
_geom_angle_publ_flag
C2 C1 C6 118.8(6) . . ?
C2 C1 P1 122.1(6) . . ?
C6 C1 P1 119.0(6) . . ?
C3 C2 C1 120.9(8) . . ?
C3 C2 H2 119.5 . . ?
C1 C2 H2 119.5 . . ?
C4 C3 C2 120.8(9) . . ?
C4 C3 H3 119.6 . . ?
C2 C3 H3 119.6 . . ?
C3 C4 C5 118.8(8) . . ?
C3 C4 H4 120.6 . . ?
C5 C4 H4 120.6 . . ?
C6 C5 C4 121.6(9) . . ?
C6 C5 H5 119.2 . . ?
C4 C5 H5 119.2 . . ?
C5 C6 C1 118.9(8) . . ?
C5 C6 H6 120.5 . . ?
C1 C6 H6 120.5 . . ?
C12 C7 C8 117.9(6) . . ?
C12 C7 P1 123.0(5) . . ?
C8 C7 P1 118.9(6) . . ?
C9 C8 C7 120.8(8) . . ?
C9 C8 H8 119.6 . . ?
C7 C8 H8 119.6 . . ?
C10 C9 C8 120.6(8) . . ?
C10 C9 H9 119.7 . . ?
C8 C9 H9 119.7 . . ?
C9 C10 C11 120.2(7) . . ?
C9 C10 H10 119.9 . . ?
C11 C10 H10 119.9 . . ?
C10 C11 C12 119.9(8) . . ?
C10 C11 H11 120.1 . . ?
C12 C11 H11 120.1 . . ?
C7 C12 C11 120.6(8) . . ?
C7 C12 H12 119.7 . . ?
C11 C12 H12 119.7 . . ?
P2 C13 P1 115.6(4) . . ?
P2 C13 H13 110(4) . . ?
P1 C13 H13 130(4) . . ?
C19 C14 C15 118.8(6) . . ?
C19 C14 P2 118.1(6) . . ?
C15 C14 P2 123.1(5) . . ?
C16 C15 C14 121.1(8) . . ?
C16 C15 H15 119.4 . . ?
C14 C15 H15 119.4 . . ?
C15 C16 C17 119.6(9) . . ?
C15 C16 H16 120.2 . . ?
C17 C16 H16 120.2 . . ?
C18 C17 C16 120.3(7) . . ?
C18 C17 H17 119.9 . . ?
C16 C17 H17 119.9 . . ?
C17 C18 C19 120.2(8) . . ?
C17 C18 H18 119.9 . . ?
C19 C18 H18 119.9 . . ?
C14 C19 C18 119.8(8) . . ?
C14 C19 H19 120.1 . . ?
C18 C19 H19 120.1 . . ?
C25 C20 C21 118.4(6) . . ?
C25 C20 P2 122.9(5) . . ?
C21 C20 P2 118.5(6) . . ?
C22 C21 C20 119.9(8) . . ?
C22 C21 H21 120.0 . . ?
C20 C21 H21 120.0 . . ?
C23 C22 C21 120.0(7) . . ?
C23 C22 H22 120.0 . . ?
C21 C22 H22 120.0 . . ?
C24 C23 C22 120.6(8) . . ?
C24 C23 H23 119.7 . . ?
C22 C23 H23 119.7 . . ?
C23 C24 C25 119.0(8) . . ?
C23 C24 H24 120.5 . . ?
C25 C24 H24 120.5 . . ?
C20 C25 C24 122.1(6) . . ?
C20 C25 H25 119.0 . . ?
C24 C25 H25 119.0 . . ?
C27 C26 O2 121.2(11) . . ?
C27 C26 H26B 107.0 . . ?
O2 C26 H26B 107.0 . . ?
C27 C26 H26A 107.0 . . ?
O2 C26 H26A 107.0 . . ?
H26B C26 H26A 106.8 . . ?
C26 C27 H27A 109.5 . . ?
C26 C27 H27B 109.5 . . ?
H27A C27 H27B 109.5 . . ?
C26 C27 H27C 109.5 . . ?
H27A C27 H27C 109.5 . . ?
H27B C27 H27C 109.5 . . ?
O3 C28 C29 108.7(6) . . ?
O3 C28 H28B 109.9 . . ?
C29 C28 H28B 109.9 . . ?
O3 C28 H28A 109.9 . . ?
C29 C28 H28A 109.9 . . ?
H28B C28 H28A 108.3 . . ?
C28 C29 H29C 109.5 . . ?
C28 C29 H29A 109.5 . . ?
H29C C29 H29A 109.5 . . ?
C28 C29 H29B 109.5 . . ?
H29C C29 H29B 109.5 . . ?
H29A C29 H29B 109.5 . . ?
N2 C30 C31 122.7(6) . . ?
N2 C30 H30 118.6 . . ?
C31 C30 H30 118.6 . . ?
C30 C31 C32 120.3(6) . . ?
C30 C31 H31 119.9 . . ?
C32 C31 H31 119.9 . . ?
C33 C32 C31 116.9(7) . . ?
C33 C32 H32 121.6 . . ?
C31 C32 H32 121.6 . . ?
C34 C33 C32 121.5(7) . . ?
C34 C33 H33 119.2 . . ?
C32 C33 H33 119.2 . . ?
N2 C34 C33 120.6(6) . . ?
N2 C34 C35 115.5(6) . . ?
C33 C34 C35 123.9(7) . . ?
N3 C35 C36 121.0(7) . . ?
N3 C35 C34 116.3(6) . . ?
C36 C35 C34 122.6(8) . . ?
C35 C36 C37 117.6(9) . . ?
C35 C36 H36 121.2 . . ?
C37 C36 H36 121.2 . . ?
C38 C37 C36 120.5(8) . . ?
C38 C37 H37 119.7 . . ?
C36 C37 H37 119.7 . . ?
C37 C38 C39 119.4(7) . . ?
C37 C38 H38 120.3 . . ?
C39 C38 H38 120.3 . . ?
N3 C39 C38 121.7(8) . . ?
N3 C39 H39 119.1 . . ?
C38 C39 H39 119.1 . . ?
N4 C40 C41 122.2(7) . . ?
N4 C40 H40 118.9 . . ?
C41 C40 H40 118.9 . . ?
C40 C41 C42 118.9(9) . . ?
C40 C41 H41 120.6 . . ?
C42 C41 H41 120.6 . . ?
C43 C42 C41 118.0(7) . . ?
C43 C42 H42 121.0 . . ?
C41 C42 H42 121.0 . . ?
C42 C43 C44 122.4(9) . . ?
C42 C43 H43 118.8 . . ?
C44 C43 H43 118.8 . . ?
N4 C44 C43 119.5(8) . . ?
N4 C44 C45 115.4(6) . . ?
C43 C44 C45 125.0(8) . . ?
N5 C45 C46 118.7(9) . . ?
N5 C45 C44 114.7(6) . . ?
C46 C45 C44 126.4(7) . . ?
C47 C46 C45 121.2(8) . . ?
C47 C46 H46 119.4 . . ?
C45 C46 H46 119.4 . . ?
C46 C47 C48 120.1(8) . . ?
C46 C47 H47 120.0 . . ?
C48 C47 H47 120.0 . . ?
C47 C48 C49 118.8(10) . . ?
C47 C48 H48 120.6 . . ?
C49 C48 H48 120.6 . . ?
N5 C49 C48 122.9(8) . . ?
N5 C49 H49 118.6 . . ?
C48 C49 H49 118.6 . . ?
P2 N1 P3 126.6(3) . . ?
P2 N1 Ru1 114.8(2) . . ?
P3 N1 Ru1 118.4(3) . . ?
C30 N2 C34 117.8(6) . . ?
C30 N2 Ru1 127.4(4) . . ?
C34 N2 Ru1 114.7(4) . . ?
C39 N3 C35 119.7(6) . . ?
C39 N3 Ru1 126.1(5) . . ?
C35 N3 Ru1 113.8(4) . . ?
C40 N4 C44 118.8(6) . . ?
C40 N4 Ru1 126.2(4) . . ?
C44 N4 Ru1 114.9(5) . . ?
C49 N5 C45 118.3(6) . . ?
C49 N5 Ru1 126.1(4) . . ?
C45 N5 Ru1 115.6(5) . . ?
C26 O2 P3 123.9(6) . . ?
C28 O3 P3 122.7(4) . . ?
C13 P1 C1 107.0(4) . . ?
C13 P1 C7 110.0(3) . . ?
C1 P1 C7 101.1(3) . . ?
C13 P1 Ru1 105.7(2) . . ?
C1 P1 Ru1 113.7(2) . . ?
C7 P1 Ru1 118.9(2) . . ?
N1 P2 C13 108.7(3) . . ?
N1 P2 C20 116.9(2) . . ?
C13 P2 C20 105.5(3) . . ?
N1 P2 C14 108.5(3) . . ?
C13 P2 C14 113.8(3) . . ?
C20 P2 C14 103.6(3) . . ?
O1 P3 O2 112.7(3) . . ?
O1 P3 O3 112.0(3) . . ?
O2 P3 O3 103.3(2) . . ?
O1 P3 N1 116.1(2) . . ?
O2 P3 N1 105.4(3) . . ?
O3 P3 N1 106.3(2) . . ?
N5 Ru1 N4 79.3(2) . . ?
N5 Ru1 N2 94.5(2) . . ?
N4 Ru1 N2 169.8(2) . . ?
N5 Ru1 N3 84.96(19) . . ?
N4 Ru1 N3 93.0(2) . . ?
N2 Ru1 N3 78.41(19) . . ?
N5 Ru1 N1 174.5(2) . . ?
N4 Ru1 N1 95.3(2) . . ?
N2 Ru1 N1 90.90(18) . . ?
N3 Ru1 N1 95.14(17) . . ?
N5 Ru1 P1 93.94(15) . . ?
N4 Ru1 P1 87.42(15) . . ?
N2 Ru1 P1 101.09(13) . . ?
N3 Ru1 P1 178.74(15) . . ?
N1 Ru1 P1 86.02(13) . . ?
C50 Cl2 C50 59.9(11) . 2_666 ?
Cl2 C50 Cl2 120.1(11) . 2_666 ?
Cl2 C50 H50B 107.3 . . ?
Cl2 C50 H50B 107.3 2_666 . ?
Cl2 C50 H50A 107.3 . . ?
Cl2 C50 H50A 107.3 2_666 . ?
H50B C50 H50A 106.9 . . ?

loop_
_geom_bond_atom_site_label_1
_geom_bond_atom_site_label_2
_geom_bond_distance
_geom_bond_site_symmetry_2
_geom_bond_publ_flag
C1 C2 1.391(10) . ?
C1 C6 1.395(10) . ?
C1 P1 1.837(6) . ?
C2 C3 1.364(9) . ?
C2 H2 0.9500 . ?
C3 C4 1.364(13) . ?
C3 H3 0.9500 . ?
C4 C5 1.388(13) . ?
C4 H4 0.9500 . ?
C5 C6 1.375(9) . ?
C5 H5 0.9500 . ?
C6 H6 0.9500 . ?
C7 C12 1.39(1) . ?
C7 C8 1.41(1) . ?
C7 P1 1.844(6) . ?
C8 C9 1.385(9) . ?
C8 H8 0.9500 . ?
C9 C10 1.359(12) . ?
C9 H9 0.9500 . ?
C10 C11 1.390(12) . ?
C10 H10 0.9500 . ?
C11 C12 1.397(9) . ?
C11 H11 0.9500 . ?
C12 H12 0.9500 . ?
C13 P2 1.696(6) . ?
C13 P1 1.725(7) . ?
C13 H13 1.04(6) . ?
C14 C19 1.387(9) . ?
C14 C15 1.387(9) . ?
C14 P2 1.819(6) . ?
C15 C16 1.380(9) . ?
C15 H15 0.9500 . ?
C16 C17 1.382(13) . ?
C16 H16 0.9500 . ?
C17 C18 1.367(13) . ?
C17 H17 0.9500 . ?
C18 C19 1.402(10) . ?
C18 H18 0.9500 . ?
C19 H19 0.9500 . ?
C20 C25 1.369(9) . ?
C20 C21 1.404(9) . ?
C20 P2 1.815(7) . ?
C21 C22 1.392(11) . ?
C21 H21 0.9500 . ?
C22 C23 1.386(11) . ?
C22 H22 0.9500 . ?
C23 C24 1.368(10) . ?
C23 H23 0.9500 . ?
C24 C25 1.395(9) . ?
C24 H24 0.9500 . ?
C25 H25 0.9500 . ?
C26 C27 1.328(13) . ?
C26 O2 1.428(9) . ?
C26 H26B 0.9900 . ?
C26 H26A 0.9900 . ?
C27 H27A 0.9800 . ?
C27 H27B 0.9800 . ?
C27 H27C 0.9800 . ?
C28 O3 1.459(8) . ?
C28 C29 1.481(9) . ?
C28 H28B 0.9900 . ?
C28 H28A 0.9900 . ?
C29 H29C 0.9800 . ?
C29 H29A 0.9800 . ?
C29 H29B 0.9800 . ?
C30 N2 1.356(7) . ?
C30 C31 1.371(8) . ?
C30 H30 0.9500 . ?
C31 C32 1.394(9) . ?
C31 H31 0.9500 . ?
C32 C33 1.387(9) . ?
C32 H32 0.9500 . ?
C33 C34 1.382(9) . ?
C33 H33 0.9500 . ?
C34 N2 1.377(8) . ?
C34 C35 1.454(9) . ?
C35 N3 1.358(9) . ?
C35 C36 1.396(9) . ?
C36 C37 1.399(11) . ?
C36 H36 0.9500 . ?
C37 C38 1.357(12) . ?
C37 H37 0.9500 . ?
C38 C39 1.374(10) . ?
C38 H38 0.9500 . ?
C39 N3 1.340(7) . ?
C39 H39 0.9500 . ?
C40 N4 1.334(9) . ?
C40 C41 1.384(9) . ?
C40 H40 0.9500 . ?
C41 C42 1.392(12) . ?
C41 H41 0.9500 . ?
C42 C43 1.338(13) . ?
C42 H42 0.9500 . ?
C43 C44 1.378(10) . ?
C43 H43 0.9500 . ?
C44 N4 1.369(9) . ?
C44 C45 1.444(11) . ?
C45 N5 1.379(8) . ?
C45 C46 1.419(10) . ?
C46 C47 1.329(15) . ?
C46 H46 0.9500 . ?
C47 C48 1.369(13) . ?
C47 H47 0.9500 . ?
C48 C49 1.381(10) . ?
C48 H48 0.9500 . ?
C49 N5 1.345(10) . ?
C49 H49 0.9500 . ?
N1 P2 1.622(5) . ?
N1 P3 1.623(5) . ?
N1 Ru1 2.222(5) . ?
N2 Ru1 2.080(5) . ?
N3 Ru1 2.112(5) . ?
N4 Ru1 2.055(5) . ?
N5 Ru1 2.033(5) . ?
O1 P3 1.469(4) . ?
O2 P3 1.573(5) . ?
O3 P3 1.590(4) . ?
P1 Ru1 2.3183(17) . ?
Cl2 C50 1.540(17) . ?
Cl2 C50 1.82(2) 2_666 ?
C50 Cl2 1.82(2) 2_666 ?
C50 H50B 0.9900 . ?
C50 H50A 0.9900 . ?

loop_
_geom_torsion_atom_site_label_1
_geom_torsion_atom_site_label_2
_geom_torsion_atom_site_label_3
_geom_torsion_atom_site_label_4
_geom_torsion
_geom_torsion_site_symmetry_1
_geom_torsion_site_symmetry_2
_geom_torsion_site_symmetry_3
_geom_torsion_site_symmetry_4
_geom_torsion_publ_flag
C6 C1 C2 C3 3.0(11) . . . . ?
P1 C1 C2 C3 -173.2(6) . . . . ?
C1 C2 C3 C4 -1.5(13) . . . . ?
C2 C3 C4 C5 -0.2(15) . . . . ?
C3 C4 C5 C6 0.3(16) . . . . ?
C4 C5 C6 C1 1.2(14) . . . . ?
C2 C1 C6 C5 -2.9(11) . . . . ?
P1 C1 C6 C5 173.5(6) . . . . ?
C12 C7 C8 C9 0.6(11) . . . . ?
P1 C7 C8 C9 -174.6(6) . . . . ?
C7 C8 C9 C10 -0.1(13) . . . . ?
C8 C9 C10 C11 -0.9(13) . . . . ?
C9 C10 C11 C12 1.4(13) . . . . ?
C8 C7 C12 C11 0.0(10) . . . . ?
P1 C7 C12 C11 175.0(5) . . . . ?
C10 C11 C12 C7 -1.0(11) . . . . ?
C19 C14 C15 C16 4.1(10) . . . . ?
P2 C14 C15 C16 -173.8(5) . . . . ?
C14 C15 C16 C17 -0.9(11) . . . . ?
C15 C16 C17 C18 -2.6(13) . . . . ?
C16 C17 C18 C19 2.7(13) . . . . ?
C15 C14 C19 C18 -3.9(10) . . . . ?
P2 C14 C19 C18 174.1(5) . . . . ?
C17 C18 C19 C14 0.5(12) . . . . ?
C25 C20 C21 C22 0.0(9) . . . . ?
P2 C20 C21 C22 175.4(5) . . . . ?
C20 C21 C22 C23 0.4(10) . . . . ?
C21 C22 C23 C24 -0.1(11) . . . . ?
C22 C23 C24 C25 -0.4(10) . . . . ?
C21 C20 C25 C24 -0.5(9) . . . . ?
P2 C20 C25 C24 -175.7(5) . . . . ?
C23 C24 C25 C20 0.7(10) . . . . ?
N2 C30 C31 C32 0.2(9) . . . . ?
C30 C31 C32 C33 3.3(9) . . . . ?
C31 C32 C33 C34 -3.8(10) . . . . ?
C32 C33 C34 N2 0.8(9) . . . . ?
C32 C33 C34 C35 -179.5(6) . . . . ?
N2 C34 C35 N3 1.4(8) . . . . ?
C33 C34 C35 N3 -178.3(6) . . . . ?
N2 C34 C35 C36 -178.3(6) . . . . ?
C33 C34 C35 C36 1.9(10) . . . . ?
N3 C35 C36 C37 3.0(11) . . . . ?
C34 C35 C36 C37 -177.2(7) . . . . ?
C35 C36 C37 C38 -0.7(13) . . . . ?
C36 C37 C38 C39 -1.6(13) . . . . ?
C37 C38 C39 N3 1.7(11) . . . . ?
N4 C40 C41 C42 2.6(11) . . . . ?
C40 C41 C42 C43 -3.0(12) . . . . ?
C41 C42 C43 C44 0.9(12) . . . . ?
C42 C43 C44 N4 1.9(11) . . . . ?
C42 C43 C44 C45 -175.4(7) . . . . ?
N4 C44 C45 N5 -2.5(8) . . . . ?
C43 C44 C45 N5 174.8(6) . . . . ?
N4 C44 C45 C46 -177.4(6) . . . . ?
C43 C44 C45 C46 0.0(11) . . . . ?
N5 C45 C46 C47 1.2(11) . . . . ?
C44 C45 C46 C47 175.9(8) . . . . ?
C45 C46 C47 C48 -2.8(14) . . . . ?
C46 C47 C48 C49 2.4(14) . . . . ?
C47 C48 C49 N5 -0.3(13) . . . . ?
C31 C30 N2 C34 -3.3(9) . . . . ?
C31 C30 N2 Ru1 172.1(4) . . . . ?
C33 C34 N2 C30 2.8(8) . . . . ?
C35 C34 N2 C30 -177.0(5) . . . . ?
C33 C34 N2 Ru1 -173.2(5) . . . . ?
C35 C34 N2 Ru1 7.1(6) . . . . ?
C38 C39 N3 C35 0.6(9) . . . . ?
C38 C39 N3 Ru1 -172.3(5) . . . . ?
C36 C35 N3 C39 -3.0(9) . . . . ?
C34 C35 N3 C39 177.2(5) . . . . ?
C36 C35 N3 Ru1 170.7(5) . . . . ?
C34 C35 N3 Ru1 -9.0(7) . . . . ?
C41 C40 N4 C44 0.1(10) . . . . ?
C41 C40 N4 Ru1 175.6(5) . . . . ?
C43 C44 N4 C40 -2.4(9) . . . . ?
C45 C44 N4 C40 175.2(6) . . . . ?
C43 C44 N4 Ru1 -178.3(5) . . . . ?
C45 C44 N4 Ru1 -0.8(7) . . . . ?
C48 C49 N5 C45 -1.2(10) . . . . ?
C48 C49 N5 Ru1 179.7(6) . . . . ?
C46 C45 N5 C49 0.8(9) . . . . ?
C44 C45 N5 C49 -174.5(6) . . . . ?
C46 C45 N5 Ru1 180.0(5) . . . . ?
C44 C45 N5 Ru1 4.7(7) . . . . ?
C27 C26 O2 P3 58.0(16) . . . . ?
C29 C28 O3 P3 -151.5(5) . . . . ?
P2 C13 P1 C1 -145.1(3) . . . . ?
P2 C13 P1 C7 106.0(4) . . . . ?
P2 C13 P1 Ru1 -23.6(4) . . . . ?
C2 C1 P1 C13 -166.4(5) . . . . ?
C6 C1 P1 C13 17.3(6) . . . . ?
C2 C1 P1 C7 -51.3(6) . . . . ?
C6 C1 P1 C7 132.5(6) . . . . ?
C2 C1 P1 Ru1 77.3(5) . . . . ?
C6 C1 P1 Ru1 -99.0(6) . . . . ?
C12 C7 P1 C13 -168.2(5) . . . . ?
C8 C7 P1 C13 6.7(6) . . . . ?
C12 C7 P1 C1 78.9(6) . . . . ?
C8 C7 P1 C1 -106.1(6) . . . . ?
C12 C7 P1 Ru1 -46.2(6) . . . . ?
C8 C7 P1 Ru1 128.7(5) . . . . ?
P3 N1 P2 C13 157.3(4) . . . . ?
Ru1 N1 P2 C13 -27.9(4) . . . . ?
P3 N1 P2 C20 38.1(5) . . . . ?
Ru1 N1 P2 C20 -147.1(3) . . . . ?
P3 N1 P2 C14 -78.5(4) . . . . ?
Ru1 N1 P2 C14 96.4(3) . . . . ?
P1 C13 P2 N1 34.0(4) . . . . ?
P1 C13 P2 C20 160.1(3) . . . . ?
P1 C13 P2 C14 -87.0(4) . . . . ?
C25 C20 P2 N1 -109.5(5) . . . . ?
C21 C20 P2 N1 75.3(5) . . . . ?
C25 C20 P2 C13 129.6(5) . . . . ?
C21 C20 P2 C13 -45.6(5) . . . . ?
C25 C20 P2 C14 9.7(6) . . . . ?
C21 C20 P2 C14 -165.5(5) . . . . ?
C19 C14 P2 N1 -163.6(5) . . . . ?
C15 C14 P2 N1 14.4(6) . . . . ?
C19 C14 P2 C13 -42.4(6) . . . . ?
C15 C14 P2 C13 135.5(5) . . . . ?
C19 C14 P2 C20 71.6(5) . . . . ?
C15 C14 P2 C20 -110.5(5) . . . . ?
C26 O2 P3 O1 37.1(7) . . . . ?
C26 O2 P3 O3 -83.9(7) . . . . ?
C26 O2 P3 N1 164.7(7) . . . . ?
C28 O3 P3 O1 3.3(5) . . . . ?
C28 O3 P3 O2 124.8(5) . . . . ?
C28 O3 P3 N1 -124.5(5) . . . . ?
P2 N1 P3 O1 -122.9(4) . . . . ?
Ru1 N1 P3 O1 62.4(4) . . . . ?
P2 N1 P3 O2 111.6(4) . . . . ?
Ru1 N1 P3 O2 -63.1(3) . . . . ?
P2 N1 P3 O3 2.3(4) . . . . ?
Ru1 N1 P3 O3 -172.3(2) . . . . ?
C49 N5 Ru1 N4 175.2(6) . . . . ?
C45 N5 Ru1 N4 -3.9(4) . . . . ?
C49 N5 Ru1 N2 3.2(5) . . . . ?
C45 N5 Ru1 N2 -175.9(4) . . . . ?
C49 N5 Ru1 N3 81.2(5) . . . . ?
C45 N5 Ru1 N3 -97.9(4) . . . . ?
C49 N5 Ru1 N1 172.4(18) . . . . ?
C45 N5 Ru1 N1 -7(2) . . . . ?
C49 N5 Ru1 P1 -98.2(5) . . . . ?
C45 N5 Ru1 P1 82.7(4) . . . . ?
C40 N4 Ru1 N5 -173.1(6) . . . . ?
C44 N4 Ru1 N5 2.5(4) . . . . ?
C40 N4 Ru1 N2 -120.5(12) . . . . ?
C44 N4 Ru1 N2 55.1(12) . . . . ?
C40 N4 Ru1 N3 -88.8(5) . . . . ?
C44 N4 Ru1 N3 86.8(4) . . . . ?
C40 N4 Ru1 N1 6.7(5) . . . . ?
C44 N4 Ru1 N1 -177.8(4) . . . . ?
C40 N4 Ru1 P1 92.4(5) . . . . ?
C44 N4 Ru1 P1 -92.0(4) . . . . ?
C30 N2 Ru1 N5 -100.6(5) . . . . ?
C34 N2 Ru1 N5 74.9(4) . . . . ?
C30 N2 Ru1 N4 -152.1(10) . . . . ?
C34 N2 Ru1 N4 23.4(13) . . . . ?
C30 N2 Ru1 N3 175.5(5) . . . . ?
C34 N2 Ru1 N3 -9.0(4) . . . . ?
C30 N2 Ru1 N1 80.4(5) . . . . ?
C34 N2 Ru1 N1 -104.0(4) . . . . ?
C30 N2 Ru1 P1 -5.7(5) . . . . ?
C34 N2 Ru1 P1 169.8(4) . . . . ?
C39 N3 Ru1 N5 87.3(5) . . . . ?
C35 N3 Ru1 N5 -85.9(4) . . . . ?
C39 N3 Ru1 N4 8.4(5) . . . . ?
C35 N3 Ru1 N4 -164.9(4) . . . . ?
C39 N3 Ru1 N2 -177.0(5) . . . . ?
C35 N3 Ru1 N2 9.7(4) . . . . ?
C39 N3 Ru1 N1 -87.2(5) . . . . ?
C35 N3 Ru1 N1 99.6(4) . . . . ?
C39 N3 Ru1 P1 116(7) . . . . ?
C35 N3 Ru1 P1 -57(7) . . . . ?
P2 N1 Ru1 N5 102(2) . . . . ?
P3 N1 Ru1 N5 -82(2) . . . . ?
P2 N1 Ru1 N4 99.6(3) . . . . ?
P3 N1 Ru1 N4 -85.1(3) . . . . ?
P2 N1 Ru1 N2 -88.4(3) . . . . ?
P3 N1 Ru1 N2 86.9(3) . . . . ?
P2 N1 Ru1 N3 -166.9(3) . . . . ?
P3 N1 Ru1 N3 8.4(3) . . . . ?
P2 N1 Ru1 P1 12.6(2) . . . . ?
P3 N1 Ru1 P1 -172.1(3) . . . . ?
C13 P1 Ru1 N5 -168.5(3) . . . . ?
C1 P1 Ru1 N5 -51.4(3) . . . . ?
C7 P1 Ru1 N5 67.3(3) . . . . ?
C13 P1 Ru1 N4 -89.5(3) . . . . ?
C1 P1 Ru1 N4 27.6(3) . . . . ?
C7 P1 Ru1 N4 146.4(3) . . . . ?
C13 P1 Ru1 N2 96.1(3) . . . . ?
C1 P1 Ru1 N2 -146.8(3) . . . . ?
C7 P1 Ru1 N2 -28.0(3) . . . . ?
C13 P1 Ru1 N3 162(7) . . . . ?
C1 P1 Ru1 N3 -81(7) . . . . ?
C7 P1 Ru1 N3 38(7) . . . . ?
C13 P1 Ru1 N1 6.0(3) . . . . ?
C1 P1 Ru1 N1 123.1(3) . . . . ?
C7 P1 Ru1 N1 -118.1(3) . . . . ?
C50 Cl2 C50 Cl2 0.000(2) 2_666 . . 2_666 ?
